data_7060487
loop_
_publ_author_name
'Arsenyan, Pavel'
'Petrenko, Alla'
'Belyakov, Sergey'

_publ_section_title
;
 Selanyl and tellanyl electrophiles as a driving force in the construction
 of sophisticated polyaromatic hydrocarbons
;
_journal_issue 16
_journal_name_full 'New Journal of Chemistry'
_journal_page_first 7247
_journal_page_last 7255
_journal_paper_doi 10.1039/D1NJ00401H
_journal_volume 45
_journal_year 2021
_chemical_formula_moiety 'C27 H20 Te'
_chemical_formula_sum 'C27 H20 Te'
_chemical_formula_weight 472.06
_space_group_crystal_system monoclinic
_space_group_IT_number 14
_space_group_name_Hall '-P 2ybc'
_space_group_name_H-M_alt 'P 1 21/c 1'
_symmetry_Int_Tables_number 14
_atom_sites_solution_primary dual
_audit_creation_date 2019-01-28
_audit_creation_method
;
Olex2 1.2-ac4
(compiled 2018.05.17 svn.r3504 for Rigaku Oxford Diffraction, GUI svn.r5492)
;
_audit_update_record
;
2020-06-05 deposited with the CCDC.	2021-03-24 downloaded from the CCDC.
;
_cell_angle_alpha 90
_cell_angle_beta 109.196(3)
_cell_angle_gamma 90
_cell_formula_units_Z 4
_cell_length_a 16.1677(4)
_cell_length_b 7.6561(2)
_cell_length_c 17.3557(4)
_cell_measurement_reflns_used 20170
_cell_measurement_temperature 140.0(1)
_cell_measurement_theta_max 32.0
_cell_measurement_theta_min 3.5
_cell_volume 2028.87(9)
_computing_cell_refinement 'CrysAlisPro 1.171.40.35a (Rigaku OD, 2018)'
_computing_data_collection 'CrysAlisPro 1.171.40.35a (Rigaku OD, 2018)'
_computing_data_reduction 'CrysAlisPro 1.171.40.35a (Rigaku OD, 2018)'
_computing_molecular_graphics 'Olex2 (Dolomanov et al., 2009)'
_computing_publication_material 'Olex2 (Dolomanov et al., 2009)'
_computing_structure_refinement 'olex2.refine (Bourhis et al., 2015)'
_computing_structure_solution 'ShelXT (Sheldrick, 2015)'
_diffrn_ambient_environment N~2~
_diffrn_ambient_temperature 140.0(1)
_diffrn_detector 'CCD plate'
_diffrn_detector_area_resol_mean 10.0000
_diffrn_detector_type HyPix
_diffrn_measured_fraction_theta_full 0.98
_diffrn_measured_fraction_theta_max 0.8340
_diffrn_measurement_details
;
List of Runs (angles in degrees, time in seconds):

  # Type    Start    End  Width  t~exp~   \w     \q     \k     \f   Frames
#--------------------------------------------------------------------------
  1  \w    -37.00   1.00   0.50   15.00    --   -9.34 -77.00 120.00   76
  2  \w    -15.00  23.00   0.50   15.00    --   -9.34 -99.00 150.00   76
  3  \w    -14.00  12.00   0.50   15.00    --   -9.34 -99.00 -30.00   52
  4  \w    -25.00  43.00   0.50   15.00    --    8.72-100.00 -55.00  136
  5  \w    -22.00  19.00   0.50   15.00    --   -9.34-100.00 -55.00   82
  6  \w    -12.00  13.00   0.50   15.00    --   -9.34 -99.00-150.00   50
  7  \w    -66.00  -2.00   0.50   15.00    --    8.72 -19.00-150.00  128
  8  \w    -43.00 -17.00   0.50   15.00    --   -9.34 100.00  49.00   52
  9  \w    -13.00  33.00   0.50   15.00    --    8.72  77.00 150.00   92
;
_diffrn_measurement_device 'four-circle diffractometer'
_diffrn_measurement_device_type 'XtaLAB Synergy, Dualflex, HyPix'
_diffrn_measurement_method '\w scans'
_diffrn_orient_matrix_type 'CrysAlisPro convention (1999,Acta A55,543-557)'
_diffrn_orient_matrix_UB_11 -0.0079764000
_diffrn_orient_matrix_UB_12 -0.0880046000
_diffrn_orient_matrix_UB_13 -0.0131273000
_diffrn_orient_matrix_UB_21 -0.0424883000
_diffrn_orient_matrix_UB_22 0.0051942000
_diffrn_orient_matrix_UB_23 0.0033020000
_diffrn_orient_matrix_UB_31 -0.0169724000
_diffrn_orient_matrix_UB_32 0.0285047000
_diffrn_orient_matrix_UB_33 -0.0411211000
_diffrn_radiation_monochromator mirror
_diffrn_radiation_probe x-ray
_diffrn_radiation_type 'Mo K\a'
_diffrn_radiation_wavelength 0.71073
_diffrn_reflns_av_R_equivalents 0.0211
_diffrn_reflns_av_unetI/netI 0.0155
_diffrn_reflns_limit_h_max 23
_diffrn_reflns_limit_h_min -19
_diffrn_reflns_limit_k_max 11
_diffrn_reflns_limit_k_min -11
_diffrn_reflns_limit_l_max 24
_diffrn_reflns_limit_l_min -23
_diffrn_reflns_number 25788
_diffrn_reflns_theta_full 31.0
_diffrn_reflns_theta_max 32.4
_diffrn_reflns_theta_min 3.5
_diffrn_source 'micro-focus sealed X-ray tube'
_diffrn_source_type 'PhotonJet (Mo) X-ray Source'
_exptl_absorpt_coefficient_mu 1.475
_exptl_absorpt_correction_T_max 0.96807
_exptl_absorpt_correction_T_min 0.87585
_exptl_absorpt_correction_type multi-scan
_exptl_absorpt_process_details
;
CrysAlisPro 1.171.40.35a (Rigaku Oxford Diffraction, 2018)
Empirical absorption correction using spherical harmonics,
 implemented in SCALE3 ABSPACK scaling algorithm.
;
_exptl_crystal_colour Yellow
_exptl_crystal_density_diffrn 1.5453
_exptl_crystal_description Block
_exptl_crystal_F_000 936
_exptl_crystal_size_max 0.11
_exptl_crystal_size_mid 0.07
_exptl_crystal_size_min 0.04
_refine_diff_density_max 0.6976
_refine_diff_density_min -0.5749
_refine_diff_density_rms 0.0681
_refine_ls_d_res_high 0.6628
_refine_ls_d_res_low 5.6811
_refine_ls_goodness_of_fit_ref 1.0435
_refine_ls_hydrogen_treatment mixed
_refine_ls_matrix_type full
_refine_ls_number_constraints 38
_refine_ls_number_parameters 254
_refine_ls_number_reflns 6094
_refine_ls_number_restraints 0
_refine_ls_restrained_S_all 1.0435
_refine_ls_R_factor_all 0.0223
_refine_ls_R_factor_gt 0.0202
_refine_ls_shift/su_max 0.0001
_refine_ls_shift/su_mean 0.0000
_refine_ls_structure_factor_coef Fsqd
_refine_ls_weighting_details 'w=1/[\s^2^(Fo^2^)+(0.0265P)^2^+0.9605P] where P=(Fo^2^+2Fc^2^)/3'
_refine_ls_weighting_scheme calc
_refine_ls_wR_factor_gt 0.0520
_refine_ls_wR_factor_ref 0.0530
_reflns_Friedel_coverage 0.0
_reflns_limit_h_max 22
_reflns_limit_h_min -23
_reflns_limit_k_max 11
_reflns_limit_k_min 0
_reflns_limit_l_max 24
_reflns_limit_l_min 0
_reflns_number_gt 5669
_reflns_number_total 6094
_reflns_threshold_expression I>=2u(I)
_cod_data_source_file d1nj00401h2.cif
_cod_data_source_block A501
_cod_depositor_comments 'Adding full bibliography for 7060487--7060492.cif.'
_cod_database_code 7060487
_chemical_oxdiff_formula 'C108 H80 Te4 '
_chemical_oxdiff_usercomment 'from Pavel'
_diffrn_oxdiff_digest_frames
;
0161e2d5415bbfb38c1055e4961f96f67a000257011
;
_reflns_odcompleteness_completeness 99.69
_reflns_odcompleteness_iscentric 1
_reflns_odcompleteness_theta 28.5
_olex2_refinement_description
;
1. Fixed Uiso
 At 1.2 times of:
  All C(H) groups
 At 1.5 times of:
  All C(H,H,H) groups
2.a Aromatic/amide H refined with riding coordinates:
 C25(H25), C1(H1), C17(H17), C8(H8), C13(H13), C7(H7), C5(H5), C6(H6), C4(H4),
 C20(H20), C16(H16), C24(H24), C14(H14), C3(H3), C15(H15), C23(H23), C21(H21)
2.b Idealised Me refined as rotating group:
 C11(H11a,H11b,H11c)
;
_olex2_submission_special_instructions 'No special instructions were received'
_oxdiff_exptl_absorpt_empirical_details
;
Empirical correction (ABSPACK) includes:
- Absorption correction using spherical harmonics
- Frame scaling
;
_oxdiff_exptl_absorpt_empirical_full_max 2.447
_oxdiff_exptl_absorpt_empirical_full_min 0.246

loop_
_space_group_symop_id
_space_group_symop_operation_xyz
1 x,y,z
2 -x,y+1/2,-z+1/2
3 -x,-y,-z
4 x,-y-1/2,z-1/2

loop_
_atom_site_label
_atom_site_type_symbol
_atom_site_fract_x
_atom_site_fract_y
_atom_site_fract_z
_atom_site_U_iso_or_equiv
_atom_site_adp_type
_atom_site_occupancy
_atom_site_refinement_flags_posn
Te18 Te 0.755714(6) 1.074284(11) 0.344568(5) 0.02351(3) Uani 1.000000 .
C9 C 0.75936(8) 0.87750(17) 0.25873(7) 0.0199(2) Uani 1.000000 .
C19 C 0.62779(9) 1.02226(17) 0.34544(7) 0.0212(2) Uani 1.000000 .
C10 C 0.80705(8) 0.72897(17) 0.28643(7) 0.0193(2) Uani 1.000000 .
C12 C 0.85313(9) 0.70002(17) 0.37565(7) 0.0218(2) Uani 1.000000 .
C8A C 0.71243(9) 0.90278(17) 0.17235(8) 0.0207(2) Uani 1.000000 .
C10A C 0.81442(8) 0.59645(16) 0.22932(8) 0.0197(2) Uani 1.000000 .
C25 C 0.59231(10) 1.1370(2) 0.38846(9) 0.0303(3) Uani 1.000000 .
H25 H 0.62543(10) 1.2306(2) 0.41645(9) 0.0364(3) Uiso 1.000000 R
C1 C 0.86539(9) 0.44494(17) 0.25693(9) 0.0231(2) Uani 1.000000 .
H1 H 0.89139(9) 0.42743(17) 0.31273(9) 0.0278(3) Uiso 1.000000 R
C17 C 0.93540(10) 0.7712(2) 0.41466(9) 0.0299(3) Uani 1.000000 .
H17 H 0.96402(10) 0.8331(2) 0.38478(9) 0.0359(3) Uiso 1.000000 R
C8 C 0.66143(10) 1.05313(19) 0.14238(9) 0.0277(3) Uani 1.000000 .
H8 H 0.65973(10) 1.14169(19) 0.17851(9) 0.0333(3) Uiso 1.000000 R
C4B C 0.71645(8) 0.77153(18) 0.11599(7) 0.0215(2) Uani 1.000000 .
C2 C 0.87774(10) 0.32198(18) 0.20349(9) 0.0276(3) Uani 1.000000 .
C13 C 0.81194(10) 0.60426(19) 0.42085(9) 0.0282(3) Uani 1.000000 .
H13 H 0.75762(10) 0.55353(19) 0.39492(9) 0.0339(3) Uiso 1.000000 R
C4A C 0.77173(9) 0.62049(18) 0.14459(8) 0.0220(2) Uani 1.000000 .
C7 C 0.61406(11) 1.0715(2) 0.06070(9) 0.0313(3) Uani 1.000000 .
H7 H 0.58115(11) 1.1720(2) 0.04225(9) 0.0375(4) Uiso 1.000000 R
C5 C 0.66558(9) 0.7932(2) 0.03255(8) 0.0276(3) Uani 1.000000 .
H5 H 0.66628(9) 0.7063(2) -0.00465(8) 0.0331(3) Uiso 1.000000 R
C6 C 0.61550(10) 0.9394(2) 0.00566(9) 0.0309(3) Uani 1.000000 .
H6 H 0.58248(10) 0.9506(2) -0.04920(9) 0.0370(4) Uiso 1.000000 R
C11 C 0.93239(11) 0.1607(2) 0.23359(11) 0.0371(3) Uani 1.000000 .
H11a H 0.9842(5) 0.1663(9) 0.2183(8) 0.0557(5) Uiso 1.000000 GR
H11b H 0.9486(8) 0.1543(10) 0.29192(14) 0.0557(5) Uiso 1.000000 GR
H11c H 0.8991(4) 0.0590(2) 0.2097(7) 0.0557(5) Uiso 1.000000 GR
C4 C 0.78672(11) 0.4956(2) 0.09062(9) 0.0310(3) Uani 1.000000 .
H4 H 0.76095(11) 0.5110(2) 0.03464(9) 0.0373(4) Uiso 1.000000 R
C20 C 0.57883(12) 0.8818(2) 0.30519(10) 0.0354(3) Uani 1.000000 .
H20 H 0.60240(12) 0.8034(2) 0.27712(10) 0.0424(4) Uiso 1.000000 R
C16 C 0.97506(11) 0.7500(2) 0.49869(10) 0.0399(4) Uani 1.000000 .
H16 H 1.02996(11) 0.7982(2) 0.52477(10) 0.0479(5) Uiso 1.000000 R
C24 C 0.50796(11) 1.1123(2) 0.38972(11) 0.0369(3) Uani 1.000000 .
H24 H 0.48465(11) 1.1895(2) 0.41854(11) 0.0442(4) Uiso 1.000000 R
C14 C 0.85175(13) 0.5841(2) 0.50477(10) 0.0365(4) Uani 1.000000 .
H14 H 0.82368(13) 0.5213(2) 0.53484(10) 0.0438(4) Uiso 1.000000 R
C3 C 0.83869(11) 0.3521(2) 0.11942(10) 0.0334(3) Uani 1.000000 .
H3 H 0.84823(11) 0.2732(2) 0.08249(10) 0.0401(4) Uiso 1.000000 R
C15 C 0.93289(13) 0.6574(3) 0.54317(9) 0.0418(4) Uani 1.000000 .
H15 H 0.95927(13) 0.6445(3) 0.59921(9) 0.0502(5) Uiso 1.000000 R
C23 C 0.45822(12) 0.9738(3) 0.34842(11) 0.0399(4) Uani 1.000000 .
H23 H 0.40121(12) 0.9582(3) 0.34852(11) 0.0479(4) Uiso 1.000000 R
C21 C 0.49426(13) 0.8582(3) 0.30680(12) 0.0461(5) Uani 1.000000 .
H21 H 0.46138(13) 0.7636(3) 0.27961(12) 0.0554(5) Uiso 1.000000 R

loop_
_atom_site_aniso_label
_atom_site_aniso_U_11
_atom_site_aniso_U_22
_atom_site_aniso_U_33
_atom_site_aniso_U_12
_atom_site_aniso_U_13
_atom_site_aniso_U_23
Te18 0.02321(5) 0.02459(5) 0.02273(5) -0.00010(3) 0.00757(4) -0.00526(3)
C9 0.0201(6) 0.0238(6) 0.0165(5) 0.0012(5) 0.0072(4) -0.0004(4)
C19 0.0248(6) 0.0212(5) 0.0186(5) 0.0017(5) 0.0082(5) -0.0003(4)
C10 0.0183(5) 0.0233(6) 0.0170(5) 0.0005(4) 0.0069(4) 0.0005(4)
C12 0.0235(6) 0.0238(6) 0.0178(5) 0.0061(5) 0.0064(4) 0.0011(4)
C8A 0.0191(6) 0.0263(6) 0.0172(5) 0.0008(4) 0.0069(4) 0.0023(4)
C10A 0.0179(5) 0.0221(6) 0.0208(5) -0.0012(4) 0.0086(4) -0.0012(4)
C25 0.0278(7) 0.0314(7) 0.0316(7) 0.0005(6) 0.0095(6) -0.0126(6)
C1 0.0212(6) 0.0238(6) 0.0262(6) 0.0005(5) 0.0103(5) 0.0001(5)
C17 0.0252(7) 0.0341(7) 0.0267(6) 0.0041(6) 0.0037(5) -0.0010(5)
C8 0.0288(7) 0.0314(7) 0.0232(6) 0.0073(5) 0.0088(5) 0.0050(5)
C4B 0.0205(6) 0.0280(6) 0.0172(5) -0.0017(5) 0.0077(4) 0.0006(4)
C2 0.0257(7) 0.0233(6) 0.0379(7) -0.0008(5) 0.0160(6) -0.0029(5)
C13 0.0321(7) 0.0304(7) 0.0233(6) 0.0061(6) 0.0107(5) 0.0052(5)
C4A 0.0226(6) 0.0260(6) 0.0198(5) -0.0027(5) 0.0101(5) -0.0026(5)
C7 0.0278(7) 0.0380(8) 0.0264(7) 0.0069(6) 0.0068(6) 0.0109(5)
C5 0.0273(7) 0.0382(8) 0.0171(5) -0.0045(6) 0.0069(5) -0.0005(5)
C6 0.0260(7) 0.0451(9) 0.0191(6) -0.0016(6) 0.0043(5) 0.0076(5)
C11 0.0374(8) 0.0276(7) 0.0507(9) 0.0067(6) 0.0205(7) -0.0013(6)
C4 0.0366(8) 0.0355(8) 0.0226(6) 0.0004(6) 0.0118(6) -0.0068(5)
C20 0.0409(9) 0.0327(7) 0.0413(8) -0.0110(7) 0.0255(7) -0.0170(7)
C16 0.0309(8) 0.0483(10) 0.0297(7) 0.0108(7) -0.0048(6) -0.0065(7)
C24 0.0309(8) 0.0430(9) 0.0400(8) 0.0017(7) 0.0162(7) -0.0153(7)
C14 0.0477(10) 0.0402(9) 0.0253(7) 0.0195(7) 0.0169(7) 0.0120(6)
C3 0.0393(8) 0.0301(7) 0.0352(7) 0.0002(6) 0.0183(6) -0.0096(6)
C15 0.0495(10) 0.0518(10) 0.0185(6) 0.0251(8) 0.0036(6) 0.0033(6)
C23 0.0319(8) 0.0512(10) 0.0426(9) -0.0101(7) 0.0203(7) -0.0144(8)
C21 0.0448(10) 0.0497(10) 0.0539(10) -0.0234(8) 0.0298(8) -0.0276(9)

loop_
_atom_type_symbol
_atom_type_scat_dispersion_real
_atom_type_scat_dispersion_imag
_atom_type_scat_Cromer_Mann_a1
_atom_type_scat_Cromer_Mann_a2
_atom_type_scat_Cromer_Mann_a3
_atom_type_scat_Cromer_Mann_a4
_atom_type_scat_Cromer_Mann_b1
_atom_type_scat_Cromer_Mann_b2
_atom_type_scat_Cromer_Mann_b3
_atom_type_scat_Cromer_Mann_b4
_atom_type_scat_Cromer_Mann_c
_atom_type_scat_source
_atom_type_scat_dispersion_source
H 0.00000 0.00000 0.49300 0.32291 0.14019 0.04081 10.51090 26.12570 3.14236 57.79970 0.0030380000826 'International Tables Volume C Table 6.1.1.4 (pp. 500-502)' 'Henke, Gullikson and Davis, At. Data and Nucl. Data Tables, 1993, 54, 2'
C 0.00347 0.00161 2.31000 1.02000 1.58860 0.86500 20.84390 10.20750 0.56870 51.65120 0.215599998832 'International Tables Volume C Table 6.1.1.4 (pp. 500-502)' 'Henke, Gullikson and Davis, At. Data and Nucl. Data Tables, 1993, 54, 2'
Te -0.41596 1.76393 19.96440 19.01380 6.14487 2.52390 4.81742 0.42088 28.52840 70.84030 4.35200023651 'International Tables Volume C Table 6.1.1.4 (pp. 500-502)' 'Henke, Gullikson and Davis, At. Data and Nucl. Data Tables, 1993, 54, 2'

loop_
_geom_angle_atom_site_label_1
_geom_angle_atom_site_label_2
_geom_angle_atom_site_label_3
_geom_angle
_geom_angle_site_symmetry_1
_geom_angle_site_symmetry_3
_geom_angle_publ_flag
C19 Te18 C9 97.11(5) . . ?
C10 C9 Te18 118.89(9) . . ?
C8A C9 Te18 120.09(9) . . ?
C8A C9 C10 121.02(11) . . ?
C25 C19 Te18 117.50(10) . . ?
C20 C19 Te18 122.90(10) . . ?
C20 C19 C25 119.59(13) . . ?
C12 C10 C9 121.13(11) . . ?
C10A C10 C9 120.29(11) . . ?
C10A C10 C12 118.57(11) . . ?
C17 C12 C10 121.09(12) . . ?
C13 C12 C10 119.53(12) . . ?
C13 C12 C17 119.36(13) . . ?
C8 C8A C9 122.15(12) . . ?
C4B C8A C9 119.35(11) . . ?
C4B C8A C8 118.50(12) . . ?
C1 C10A C10 120.83(12) . . ?
C4A C10A C10 119.82(11) . . ?
C4A C10A C1 119.34(12) . . ?
H25 C25 C19 119.88(9) . . ?
C24 C25 C19 120.25(14) . . ?
C24 C25 H25 119.88(9) . . ?
H1 C1 C10A 119.04(8) . . ?
C2 C1 C10A 121.93(13) . . ?
C2 C1 H1 119.04(9) . . ?
H17 C17 C12 120.00(8) . . ?
C16 C17 C12 120.01(15) . . ?
C16 C17 H17 120.00(11) . . ?
H8 C8 C8A 119.28(8) . . ?
C7 C8 C8A 121.43(14) . . ?
C7 C8 H8 119.28(9) . . ?
C4A C4B C8A 119.54(11) . . ?
C5 C4B C8A 118.53(12) . . ?
C5 C4B C4A 121.93(12) . . ?
C11 C2 C1 121.52(14) . . ?
C3 C2 C1 118.06(13) . . ?
C3 C2 C11 120.41(13) . . ?
H13 C13 C12 119.84(8) . . ?
C14 C13 C12 120.32(15) . . ?
C14 C13 H13 119.84(10) . . ?
C4B C4A C10A 119.71(11) . . ?
C4 C4A C10A 117.97(13) . . ?
C4 C4A C4B 122.31(12) . . ?
H7 C7 C8 119.98(9) . . ?
C6 C7 C8 120.04(14) . . ?
C6 C7 H7 119.98(8) . . ?
H5 C5 C4B 119.27(8) . . ?
C6 C5 C4B 121.46(13) . . ?
C6 C5 H5 119.27(8) . . ?
C5 C6 C7 119.97(13) . . ?
H6 C6 C7 120.02(8) . . ?
H6 C6 C5 120.02(8) . . ?
H11a C11 C2 109.5 . . ?
H11b C11 C2 109.5 . . ?
H11b C11 H11a 109.5 . . ?
H11c C11 C2 109.5 . . ?
H11c C11 H11a 109.5 . . ?
H11c C11 H11b 109.5 . . ?
H4 C4 C4A 119.43(8) . . ?
C3 C4 C4A 121.15(13) . . ?
C3 C4 H4 119.43(9) . . ?
H20 C20 C19 120.14(8) . . ?
C21 C20 C19 119.71(14) . . ?
C21 C20 H20 120.14(10) . . ?
H16 C16 C17 119.94(11) . . ?
C15 C16 C17 120.13(16) . . ?
C15 C16 H16 119.94(9) . . ?
H24 C24 C25 119.82(9) . . ?
C23 C24 C25 120.36(14) . . ?
C23 C24 H24 119.82(10) . . ?
H14 C14 C13 120.05(10) . . ?
C15 C14 C13 119.90(16) . . ?
C15 C14 H14 120.05(9) . . ?
C4 C3 C2 121.43(13) . . ?
H3 C3 C2 119.28(8) . . ?
H3 C3 C4 119.28(8) . . ?
C14 C15 C16 120.27(14) . . ?
H15 C15 C16 119.87(9) . . ?
H15 C15 C14 119.87(9) . . ?
H23 C23 C24 120.39(10) . . ?
C21 C23 C24 119.22(16) . . ?
C21 C23 H23 120.39(10) . . ?
C23 C21 C20 120.84(15) . . ?
H21 C21 C20 119.58(9) . . ?
H21 C21 C23 119.58(10) . . ?

loop_
_geom_bond_atom_site_label_1
_geom_bond_atom_site_label_2
_geom_bond_distance
_geom_bond_site_symmetry_2
_geom_bond_publ_flag
Te18 C9 2.1331(12) . ?
Te18 C19 2.1112(14) . ?
C9 C10 1.3693(17) . ?
C9 C8A 1.4536(17) . ?
C19 C25 1.3930(18) . ?
C19 C20 1.381(2) . ?
C10 C12 1.4979(17) . ?
C10 C10A 1.4504(17) . ?
C12 C17 1.390(2) . ?
C12 C13 1.393(2) . ?
C8A C8 1.4119(18) . ?
C8A C4B 1.4187(18) . ?
C10A C1 1.4122(18) . ?
C10A C4A 1.4161(17) . ?
C25 H25 0.9300 . ?
C25 C24 1.384(2) . ?
C1 H1 0.9300 . ?
C1 C2 1.3814(19) . ?
C17 H17 0.9300 . ?
C17 C16 1.396(2) . ?
C8 H8 0.9300 . ?
C8 C7 1.379(2) . ?
C4B C4A 1.4459(19) . ?
C4B C5 1.4205(17) . ?
C2 C11 1.508(2) . ?
C2 C3 1.405(2) . ?
C13 H13 0.9300 . ?
C13 C14 1.394(2) . ?
C4A C4 1.4138(19) . ?
C7 H7 0.9300 . ?
C7 C6 1.397(2) . ?
C5 H5 0.9300 . ?
C5 C6 1.370(2) . ?
C6 H6 0.9300 . ?
C11 H11a 0.9600 . ?
C11 H11b 0.9600 . ?
C11 H11c 0.9600 . ?
C4 H4 0.9300 . ?
C4 C3 1.374(2) . ?
C20 H20 0.9300 . ?
C20 C21 1.389(2) . ?
C16 H16 0.9300 . ?
C16 C15 1.382(3) . ?
C24 H24 0.9300 . ?
C24 C23 1.381(2) . ?
C14 H14 0.9300 . ?
C14 C15 1.380(3) . ?
C3 H3 0.9300 . ?
C15 H15 0.9300 . ?
C23 H23 0.9300 . ?
C23 C21 1.386(2) . ?
C21 H21 0.9300 . ?
